data_7226781
loop_
_publ_author_name
'Peng, Yan'
'Bodenstein, Tilmann'
'Fink, Karin'
'Mereacre, Valeriu'
'Anson, Christopher E.'
'Powell, Annie K.'

_publ_section_title
;
 Magnetic anisotropy of a Co(II) single ion magnet with distorted trigonal
 prismatic coordination: theory and experiment.
;
_journal_issue 43
_journal_name_full 'Physical chemistry chemical physics : PCCP'
_journal_page_first 30135
_journal_page_last 30143
_journal_paper_doi 10.1039/c6cp03157a
_journal_volume 18
_journal_year 2016
_chemical_formula_moiety 'C26 H34 Co N4 O4'
_chemical_formula_sum 'C26 H34 Co N4 O4'
_chemical_formula_weight 525.50
_space_group_crystal_system monoclinic
_space_group_IT_number 14
_space_group_name_Hall '-P 2yn'
_space_group_name_H-M_alt 'P 1 21/n 1'
_symmetry_space_group_name_Hall '-P 2yn'
_symmetry_space_group_name_H-M 'P 1 21/n 1'
_atom_sites_solution_hydrogens geom
_audit_creation_method SHELXL-2014/6
_audit_update_record
;
2015-09-04 deposited with the CCDC.
2016-10-11 downloaded from the CCDC.
;
_cell_angle_alpha 90
_cell_angle_beta 96.396(5)
_cell_angle_gamma 90
_cell_formula_units_Z 4
_cell_length_a 16.1119(11)
_cell_length_b 7.0151(6)
_cell_length_c 21.1805(14)
_cell_measurement_reflns_used 13381
_cell_measurement_temperature 150(2)
_cell_measurement_theta_max 26.83
_cell_measurement_theta_min 1.94
_cell_volume 2379.1(3)
_computing_cell_refinement 'X-Area 1.38 (Stoe & Cie GmbH, 2006)'
_computing_data_collection 'WinXpose 1.6.8 (Stoe & Cie GmbH, 2004)'
_computing_data_reduction 'X-Area 1.38 (Stoe & Cie GmbH, 2006)'
_computing_molecular_graphics 'Diamond 2.1 (Crystal Impact, 1998)'
_computing_publication_material 'SHELXL-2014 (Sheldrick, 2014)'
_computing_structure_refinement 'SHELXL-2014 (Sheldrick, 2014)'
_computing_structure_solution 'SHELXT (Sheldrick, 2014)'
_diffrn_ambient_temperature 150(2)
_diffrn_detector_area_resol_mean 6.667
_diffrn_measured_fraction_theta_full 0.998
_diffrn_measured_fraction_theta_max 0.995
_diffrn_measurement_device_type 'Stoe IPDS II'
_diffrn_measurement_method 'area detector, \w-scans'
_diffrn_radiation_monochromator graphite
_diffrn_radiation_source 'fine-focus sealed tube'
_diffrn_radiation_type MoK\a
_diffrn_radiation_wavelength 0.71073
_diffrn_reflns_av_R_equivalents 0.0322
_diffrn_reflns_av_unetI/netI 0.0292
_diffrn_reflns_Laue_measured_fraction_full 0.998
_diffrn_reflns_Laue_measured_fraction_max 0.995
_diffrn_reflns_limit_h_max 19
_diffrn_reflns_limit_h_min -20
_diffrn_reflns_limit_k_max 8
_diffrn_reflns_limit_k_min -8
_diffrn_reflns_limit_l_max 26
_diffrn_reflns_limit_l_min -26
_diffrn_reflns_number 16727
_diffrn_reflns_point_group_measured_fraction_full 0.998
_diffrn_reflns_point_group_measured_fraction_max 0.995
_diffrn_reflns_theta_full 25.250
_diffrn_reflns_theta_max 26.342
_diffrn_reflns_theta_min 1.510
_exptl_absorpt_coefficient_mu 0.763
_exptl_absorpt_correction_T_max 0.930
_exptl_absorpt_correction_T_min 0.756
_exptl_absorpt_correction_type multi-scan
_exptl_absorpt_process_details
;
XPREP in SHELXTL 6.14 (BrukerAXS Inc., 2003)
;
_exptl_crystal_colour red-brown
_exptl_crystal_density_diffrn 1.467
_exptl_crystal_description prism
_exptl_crystal_F_000 1108
_exptl_crystal_preparation 'Magnetic properties'
_exptl_crystal_size_max 0.350
_exptl_crystal_size_mid 0.310
_exptl_crystal_size_min 0.230
_refine_diff_density_max 0.241
_refine_diff_density_min -0.663
_refine_diff_density_rms 0.083
_refine_ls_extinction_method none
_refine_ls_goodness_of_fit_ref 0.989
_refine_ls_hydrogen_treatment constr
_refine_ls_matrix_type full
_refine_ls_number_parameters 316
_refine_ls_number_reflns 4819
_refine_ls_number_restraints 0
_refine_ls_restrained_S_all 0.989
_refine_ls_R_factor_all 0.0415
_refine_ls_R_factor_gt 0.0326
_refine_ls_shift/su_max 0.001
_refine_ls_shift/su_mean 0.000
_refine_ls_structure_factor_coef Fsqd
_refine_ls_weighting_details 'w=1/[\s^2^(Fo^2^)+(0.0609P)^2^] where P=(Fo^2^+2Fc^2^)/3'
_refine_ls_weighting_scheme calc
_refine_ls_wR_factor_gt 0.0842
_refine_ls_wR_factor_ref 0.0867
_reflns_Friedel_coverage 0.000
_reflns_number_gt 3898
_reflns_number_total 4819
_reflns_threshold_expression 'I > 2\s(I)'
_cod_data_source_file c6cp03157a2.cif
_cod_data_source_block 12041119
_cod_depositor_comments 'Adding full bibliography for 7226781.cif.'
_cod_database_code 7226781
_shelx_space_group_comment
;
The symmetry employed for this shelxl refinement is uniquely defined
by the following loop, which should always be used as a source of
symmetry information in preference to the above space-group names.
They are only intended as comments.
;
_shelx_estimated_absorpt_t_min 0.776
_shelx_estimated_absorpt_t_max 0.844
_shelxl_version_number 2014/6

loop_
_space_group_symop_operation_xyz
'x, y, z'
'-x+1/2, y+1/2, -z+1/2'
'-x, -y, -z'
'x-1/2, -y-1/2, z-1/2'

loop_
_atom_site_label
_atom_site_type_symbol
_atom_site_fract_x
_atom_site_fract_y
_atom_site_fract_z
_atom_site_U_iso_or_equiv
_atom_site_adp_type
_atom_site_occupancy
_atom_site_site_symmetry_order
_atom_site_calc_flag
_atom_site_refinement_flags_posn
_atom_site_refinement_flags_adp
Co1 Co 0.25206(2) 0.28205(3) 0.49684(2) 0.01599(9) Uani 1 1 d . .
N1 N 0.19707(8) 0.5681(2) 0.46110(6) 0.0188(3) Uani 1 1 d . .
C1 C 0.16992(11) 0.6678(3) 0.51689(8) 0.0229(4) Uani 1 1 d . .
H1A H 0.1133 0.6252 0.5244 0.028 Uiso 1 1 calc R U
H1B H 0.1684 0.8072 0.5095 0.028 Uiso 1 1 calc R U
C2 C 0.23303(11) 0.6196(3) 0.57478(8) 0.0230(4) Uani 1 1 d . .
H2A H 0.2479 0.7362 0.5998 0.028 Uiso 1 1 calc R U
H2B H 0.2084 0.5265 0.6025 0.028 Uiso 1 1 calc R U
N2 N 0.30802(8) 0.5381(2) 0.55113(6) 0.0190(3) Uani 1 1 d . .
C3 C 0.33565(11) 0.6745(3) 0.50422(8) 0.0235(4) Uani 1 1 d . .
H3A H 0.3921 0.6398 0.4938 0.028 Uiso 1 1 calc R U
H3B H 0.3379 0.8051 0.5220 0.028 Uiso 1 1 calc R U
C4 C 0.27265(10) 0.6662(3) 0.44404(8) 0.0227(4) Uani 1 1 d . .
H4A H 0.2585 0.7966 0.4286 0.027 Uiso 1 1 calc R U
H4B H 0.2968 0.5954 0.4100 0.027 Uiso 1 1 calc R U
N3 N 0.12079(8) 0.2231(2) 0.49765(7) 0.0187(3) Uani 1 1 d . .
N4 N 0.38243(9) 0.2214(2) 0.49264(7) 0.0191(3) Uani 1 1 d . .
O1 O 0.26519(7) 0.14046(19) 0.57988(6) 0.0227(3) Uani 1 1 d . .
O2 O 0.33242(8) 0.0710(2) 0.69550(6) 0.0283(3) Uani 1 1 d . .
O3 O 0.23746(7) 0.19307(19) 0.40648(6) 0.0229(3) Uani 1 1 d . .
O4 O 0.17029(8) 0.1967(2) 0.28860(6) 0.0270(3) Uani 1 1 d . .
C5 C 0.13264(11) 0.5645(3) 0.40607(8) 0.0222(4) Uani 1 1 d . .
H5A H 0.1565 0.5050 0.3697 0.027 Uiso 1 1 calc R U
H5B H 0.1172 0.6972 0.3940 0.027 Uiso 1 1 calc R U
C6 C 0.05394(10) 0.4562(3) 0.41813(8) 0.0230(4) Uani 1 1 d . .
H6A H 0.0140 0.4616 0.3791 0.028 Uiso 1 1 calc R U
H6B H 0.0278 0.5227 0.4521 0.028 Uiso 1 1 calc R U
C7 C 0.06687(10) 0.2479(3) 0.43723(8) 0.0207(3) Uani 1 1 d . .
H7A H 0.0118 0.1890 0.4412 0.025 Uiso 1 1 calc R U
H7B H 0.0922 0.1797 0.4032 0.025 Uiso 1 1 calc R U
C8 C 0.08495(10) 0.1648(2) 0.54561(8) 0.0190(3) Uani 1 1 d . .
H8A H 0.0261 0.1478 0.5390 0.023 Uiso 1 1 calc R U
C9 C 0.12548(10) 0.1224(2) 0.60875(8) 0.0195(3) Uani 1 1 d . .
C10 C 0.07373(11) 0.0833(3) 0.65749(8) 0.0223(4) Uani 1 1 d . .
H10A H 0.0147 0.0861 0.6479 0.027 Uiso 1 1 calc R U
C11 C 0.10810(12) 0.0417(3) 0.71796(8) 0.0269(4) Uani 1 1 d . .
H11A H 0.0729 0.0159 0.7501 0.032 Uiso 1 1 calc R U
C12 C 0.19523(12) 0.0368(3) 0.73262(8) 0.0258(4) Uani 1 1 d . .
H12A H 0.2188 0.0097 0.7748 0.031 Uiso 1 1 calc R U
C13 C 0.24675(11) 0.0713(3) 0.68616(8) 0.0224(4) Uani 1 1 d . .
C14 C 0.21357(10) 0.1144(2) 0.62202(8) 0.0190(3) Uani 1 1 d . .
C15 C 0.37034(13) 0.0444(3) 0.75936(9) 0.0313(4) Uani 1 1 d . .
H15A H 0.4313 0.0468 0.7601 0.047 Uiso 1 1 calc R U
H15B H 0.3527 0.1470 0.7863 0.047 Uiso 1 1 calc R U
H15C H 0.3530 -0.0787 0.7754 0.047 Uiso 1 1 calc R U
C16 C 0.37266(11) 0.5019(3) 0.60452(8) 0.0232(4) Uani 1 1 d . .
H16A H 0.3487 0.4200 0.6360 0.028 Uiso 1 1 calc R U
H16B H 0.3886 0.6246 0.6255 0.028 Uiso 1 1 calc R U
C17 C 0.45097(11) 0.4063(3) 0.58516(8) 0.0237(4) Uani 1 1 d . .
H17A H 0.4915 0.3908 0.6235 0.028 Uiso 1 1 calc R U
H17B H 0.4766 0.4924 0.5558 0.028 Uiso 1 1 calc R U
C18 C 0.43695(10) 0.2123(3) 0.55325(8) 0.0214(3) Uani 1 1 d . .
H18A H 0.4916 0.1583 0.5454 0.026 Uiso 1 1 calc R U
H18B H 0.4117 0.1251 0.5825 0.026 Uiso 1 1 calc R U
C19 C 0.41765(10) 0.1918(2) 0.44179(8) 0.0195(3) Uani 1 1 d . .
H19A H 0.4761 0.1688 0.4472 0.023 Uiso 1 1 calc R U
C20 C 0.37704(10) 0.1902(2) 0.37716(8) 0.0198(3) Uani 1 1 d . .
C21 C 0.42868(11) 0.1852(3) 0.32701(9) 0.0241(4) Uani 1 1 d . .
H21A H 0.4876 0.1795 0.3367 0.029 Uiso 1 1 calc R U
C22 C 0.39463(12) 0.1887(3) 0.26491(9) 0.0274(4) Uani 1 1 d . .
H22A H 0.4299 0.1874 0.2318 0.033 Uiso 1 1 calc R U
C23 C 0.30718(12) 0.1941(3) 0.25006(8) 0.0259(4) Uani 1 1 d . .
H23A H 0.2836 0.1982 0.2069 0.031 Uiso 1 1 calc R U
C24 C 0.25575(10) 0.1934(3) 0.29784(8) 0.0219(4) Uani 1 1 d . .
C25 C 0.28905(11) 0.1922(2) 0.36359(8) 0.0197(3) Uani 1 1 d . .
C26 C 0.13236(12) 0.1937(3) 0.22415(8) 0.0290(4) Uani 1 1 d . .
H26A H 0.0715 0.1964 0.2235 0.044 Uiso 1 1 calc R U
H26B H 0.1507 0.3052 0.2016 0.044 Uiso 1 1 calc R U
H26C H 0.1490 0.0772 0.2033 0.044 Uiso 1 1 calc R U

loop_
_atom_site_aniso_label
_atom_site_aniso_U_11
_atom_site_aniso_U_22
_atom_site_aniso_U_33
_atom_site_aniso_U_23
_atom_site_aniso_U_13
_atom_site_aniso_U_12
Co1 0.01725(13) 0.01713(14) 0.01368(12) -0.00002(9) 0.00214(8) 0.00051(8)
N1 0.0190(7) 0.0206(7) 0.0170(7) 0.0017(6) 0.0026(5) 0.0010(5)
C1 0.0241(9) 0.0213(9) 0.0240(9) -0.0024(7) 0.0050(7) 0.0039(7)
C2 0.0240(9) 0.0235(9) 0.0222(8) -0.0053(7) 0.0056(7) 0.0020(7)
N2 0.0205(7) 0.0194(7) 0.0172(7) -0.0007(6) 0.0023(5) -0.0003(5)
C3 0.0239(9) 0.0206(9) 0.0261(9) 0.0019(7) 0.0038(7) -0.0043(7)
C4 0.0223(8) 0.0224(9) 0.0241(8) 0.0057(7) 0.0053(7) -0.0024(7)
N3 0.0194(7) 0.0186(7) 0.0179(7) -0.0003(6) 0.0009(5) 0.0005(5)
N4 0.0190(7) 0.0196(7) 0.0183(7) -0.0008(6) 0.0009(5) 0.0004(5)
O1 0.0197(6) 0.0281(7) 0.0209(6) 0.0057(5) 0.0044(5) 0.0010(5)
O2 0.0232(6) 0.0395(8) 0.0212(6) 0.0082(6) -0.0017(5) 0.0012(5)
O3 0.0196(6) 0.0321(7) 0.0174(6) -0.0048(5) 0.0039(4) 0.0002(5)
O4 0.0223(6) 0.0403(8) 0.0177(6) -0.0060(6) -0.0012(5) 0.0028(5)
C5 0.0228(8) 0.0249(9) 0.0184(8) 0.0057(7) -0.0001(6) 0.0015(7)
C6 0.0200(8) 0.0286(10) 0.0199(8) 0.0028(7) -0.0010(6) 0.0023(7)
C7 0.0179(8) 0.0250(9) 0.0185(8) -0.0004(7) -0.0008(6) -0.0007(6)
C8 0.0195(8) 0.0166(8) 0.0211(8) -0.0017(7) 0.0029(6) -0.0005(6)
C9 0.0233(8) 0.0164(8) 0.0191(8) -0.0004(7) 0.0032(6) -0.0008(6)
C10 0.0231(8) 0.0216(9) 0.0230(8) -0.0011(7) 0.0067(7) -0.0028(7)
C11 0.0313(10) 0.0301(10) 0.0208(9) 0.0019(7) 0.0092(7) -0.0058(8)
C12 0.0317(10) 0.0270(10) 0.0187(8) 0.0045(7) 0.0033(7) -0.0013(7)
C13 0.0245(9) 0.0213(9) 0.0213(8) 0.0028(7) 0.0012(7) 0.0007(7)
C14 0.0240(8) 0.0152(8) 0.0181(8) 0.0018(6) 0.0035(6) -0.0006(6)
C15 0.0345(10) 0.0344(11) 0.0230(9) 0.0063(8) -0.0054(8) 0.0004(8)
C16 0.0243(9) 0.0274(9) 0.0170(8) -0.0047(7) -0.0009(6) -0.0011(7)
C17 0.0214(8) 0.0280(10) 0.0207(8) -0.0013(7) -0.0018(6) -0.0004(7)
C18 0.0183(8) 0.0251(9) 0.0201(8) 0.0024(7) -0.0008(6) 0.0025(7)
C19 0.0172(8) 0.0171(8) 0.0243(8) -0.0014(7) 0.0032(6) 0.0011(6)
C20 0.0220(8) 0.0175(9) 0.0203(8) -0.0017(7) 0.0041(6) 0.0000(6)
C21 0.0226(8) 0.0246(9) 0.0258(9) -0.0042(7) 0.0068(7) -0.0018(7)
C22 0.0291(9) 0.0326(10) 0.0221(8) -0.0039(8) 0.0104(7) -0.0017(8)
C23 0.0316(9) 0.0290(10) 0.0173(8) -0.0042(7) 0.0034(7) 0.0002(7)
C24 0.0230(8) 0.0222(9) 0.0203(8) -0.0047(7) 0.0016(6) 0.0010(7)
C25 0.0245(8) 0.0174(8) 0.0175(8) -0.0026(7) 0.0037(6) 0.0008(6)
C26 0.0309(10) 0.0353(11) 0.0190(8) -0.0038(8) -0.0054(7) 0.0020(8)

loop_
_atom_type_symbol
_atom_type_description
_atom_type_scat_dispersion_real
_atom_type_scat_dispersion_imag
_atom_type_scat_source
C C 0.0033 0.0016 'International Tables Vol C Tables 4.2.6.8 and 6.1.1.4'
H H 0.0000 0.0000 'International Tables Vol C Tables 4.2.6.8 and 6.1.1.4'
N N 0.0061 0.0033 'International Tables Vol C Tables 4.2.6.8 and 6.1.1.4'
O O 0.0106 0.0060 'International Tables Vol C Tables 4.2.6.8 and 6.1.1.4'
Co Co 0.3494 0.9721 'International Tables Vol C Tables 4.2.6.8 and 6.1.1.4'

loop_
_geom_angle_atom_site_label_1
_geom_angle_atom_site_label_2
_geom_angle_atom_site_label_3
_geom_angle
O3 Co1 O1 132.22(6)
O3 Co1 N4 84.85(5)
O1 Co1 N4 86.01(5)
O3 Co1 N3 86.39(5)
O1 Co1 N3 84.61(5)
N4 Co1 N3 157.49(6)
O3 Co1 N2 136.92(5)
O1 Co1 N2 87.16(5)
N4 Co1 N2 80.95(5)
N3 Co1 N2 118.89(5)
O3 Co1 N1 87.55(5)
O1 Co1 N1 136.20(5)
N4 Co1 N1 120.19(5)
N3 Co1 N1 80.02(5)
N2 Co1 N1 65.80(5)
C5 N1 C4 109.99(13)
C5 N1 C1 113.28(13)
C4 N1 C1 107.46(14)
C5 N1 Co1 117.36(11)
C4 N1 Co1 100.94(10)
C1 N1 Co1 106.76(10)
N1 C1 C2 107.69(13)
N1 C1 H1A 110.2
C2 C1 H1A 110.2
N1 C1 H1B 110.2
C2 C1 H1B 110.2
H1A C1 H1B 108.5
N2 C2 C1 107.94(13)
N2 C2 H2A 110.1
C1 C2 H2A 110.1
N2 C2 H2B 110.1
C1 C2 H2B 110.1
H2A C2 H2B 108.4
C16 N2 C2 110.03(13)
C16 N2 C3 112.75(13)
C2 N2 C3 107.23(14)
C16 N2 Co1 117.44(11)
C2 N2 Co1 100.66(10)
C3 N2 Co1 107.67(10)
N2 C3 C4 108.12(13)
N2 C3 H3A 110.1
C4 C3 H3A 110.1
N2 C3 H3B 110.1
C4 C3 H3B 110.1
H3A C3 H3B 108.4
N1 C4 C3 107.47(13)
N1 C4 H4A 110.2
C3 C4 H4A 110.2
N1 C4 H4B 110.2
C3 C4 H4B 110.2
H4A C4 H4B 108.5
C8 N3 C7 116.65(14)
C8 N3 Co1 126.34(12)
C7 N3 Co1 117.00(10)
C19 N4 C18 116.47(14)
C19 N4 Co1 126.03(12)
C18 N4 Co1 117.50(10)
C14 O1 Co1 131.11(11)
C13 O2 C15 116.90(14)
C25 O3 Co1 130.87(11)
C24 O4 C26 116.83(14)
N1 C5 C6 113.72(14)
N1 C5 H5A 108.8
C6 C5 H5A 108.8
N1 C5 H5B 108.8
C6 C5 H5B 108.8
H5A C5 H5B 107.7
C5 C6 C7 115.52(14)
C5 C6 H6A 108.4
C7 C6 H6A 108.4
C5 C6 H6B 108.4
C7 C6 H6B 108.4
H6A C6 H6B 107.5
N3 C7 C6 113.14(14)
N3 C7 H7A 109.0
C6 C7 H7A 109.0
N3 C7 H7B 109.0
C6 C7 H7B 109.0
H7A C7 H7B 107.8
N3 C8 C9 126.54(15)
N3 C8 H8A 116.7
C9 C8 H8A 116.7
C14 C9 C10 120.19(15)
C14 C9 C8 121.91(15)
C10 C9 C8 117.88(15)
C11 C10 C9 120.72(16)
C11 C10 H10A 119.6
C9 C10 H10A 119.6
C10 C11 C12 120.15(16)
C10 C11 H11A 119.9
C12 C11 H11A 119.9
C13 C12 C11 120.33(16)
C13 C12 H12A 119.8
C11 C12 H12A 119.8
O2 C13 C12 124.97(16)
O2 C13 C14 113.54(15)
C12 C13 C14 121.49(16)
O1 C14 C9 124.20(15)
O1 C14 C13 118.71(15)
C9 C14 C13 117.09(15)
O2 C15 H15A 109.5
O2 C15 H15B 109.5
H15A C15 H15B 109.5
O2 C15 H15C 109.5
H15A C15 H15C 109.5
H15B C15 H15C 109.5
N2 C16 C17 113.91(14)
N2 C16 H16A 108.8
C17 C16 H16A 108.8
N2 C16 H16B 108.8
C17 C16 H16B 108.8
H16A C16 H16B 107.7
C16 C17 C18 115.17(15)
C16 C17 H17A 108.5
C18 C17 H17A 108.5
C16 C17 H17B 108.5
C18 C17 H17B 108.5
H17A C17 H17B 107.5
N4 C18 C17 113.05(14)
N4 C18 H18A 109.0
C17 C18 H18A 109.0
N4 C18 H18B 109.0
C17 C18 H18B 109.0
H18A C18 H18B 107.8
N4 C19 C20 126.57(15)
N4 C19 H19A 116.7
C20 C19 H19A 116.7
C25 C20 C21 120.35(16)
C25 C20 C19 121.89(15)
C21 C20 C19 117.76(15)
C22 C21 C20 120.86(17)
C22 C21 H21A 119.6
C20 C21 H21A 119.6
C21 C22 C23 119.93(16)
C21 C22 H22A 120.0
C23 C22 H22A 120.0
C24 C23 C22 120.27(17)
C24 C23 H23A 119.9
C22 C23 H23A 119.9
O4 C24 C23 124.93(16)
O4 C24 C25 113.57(15)
C23 C24 C25 121.49(16)
O3 C25 C20 124.28(15)
O3 C25 C24 118.66(15)
C20 C25 C24 117.06(15)
O4 C26 H26A 109.5
O4 C26 H26B 109.5
H26A C26 H26B 109.5
O4 C26 H26C 109.5
H26A C26 H26C 109.5
H26B C26 H26C 109.5

loop_
_geom_bond_atom_site_label_1
_geom_bond_atom_site_label_2
_geom_bond_distance
Co1 O3 2.0018(12)
Co1 O1 2.0106(12)
Co1 N4 2.1547(14)
Co1 N3 2.1570(14)
Co1 N2 2.2650(14)
Co1 N1 2.2880(14)
N1 C5 1.472(2)
N1 C4 1.478(2)
N1 C1 1.480(2)
C1 C2 1.541(2)
C1 H1A 0.9900
C1 H1B 0.9900
C2 N2 1.474(2)
C2 H2A 0.9900
C2 H2B 0.9900
N2 C16 1.472(2)
N2 C3 1.483(2)
C3 C4 1.539(2)
C3 H3A 0.9900
C3 H3B 0.9900
C4 H4A 0.9900
C4 H4B 0.9900
N3 C8 1.290(2)
N3 C7 1.475(2)
N4 C19 1.289(2)
N4 C18 1.474(2)
O1 C14 1.299(2)
O2 C13 1.372(2)
O2 C15 1.433(2)
O3 C25 1.298(2)
O4 C24 1.369(2)
O4 C26 1.432(2)
C5 C6 1.524(2)
C5 H5A 0.9900
C5 H5B 0.9900
C6 C7 1.524(2)
C6 H6A 0.9900
C6 H6B 0.9900
C7 H7A 0.9900
C7 H7B 0.9900
C8 C9 1.452(2)
C8 H8A 0.9500
C9 C14 1.417(2)
C9 C10 1.424(2)
C10 C11 1.369(3)
C10 H10A 0.9500
C11 C12 1.404(3)
C11 H11A 0.9500
C12 C13 1.378(2)
C12 H12A 0.9500
C13 C14 1.436(2)
C15 H15A 0.9800
C15 H15B 0.9800
C15 H15C 0.9800
C16 C17 1.525(2)
C16 H16A 0.9900
C16 H16B 0.9900
C17 C18 1.526(3)
C17 H17A 0.9900
C17 H17B 0.9900
C18 H18A 0.9900
C18 H18B 0.9900
C19 C20 1.450(2)
C19 H19A 0.9500
C20 C25 1.415(2)
C20 C21 1.421(2)
C21 C22 1.368(3)
C21 H21A 0.9500
C22 C23 1.410(3)
C22 H22A 0.9500
C23 C24 1.378(2)
C23 H23A 0.9500
C24 C25 1.436(2)
C26 H26A 0.9800
C26 H26B 0.9800
C26 H26C 0.9800
